data_4069420
loop_
_publ_author_name
'Au, Richard H. W.'
'Jennings, Michael C.'
'Puddephatt, Richard J.'

_publ_section_title
;
 Binuclear Platinum(IV) Complexes with Bridging Amidoalkyl Groups and
 Their Self-Assembly through Hydrogen Bonding
;
_journal_issue 13
_journal_name_full Organometallics
_journal_page_first 3734
_journal_paper_doi 10.1021/om9001878
_journal_volume 28
_journal_year 2009
_chemical_formula_moiety 'C64 H82 Br2 N6 O2 Pt2, 2(C3 H6 O), C H4 O'
_chemical_formula_sum 'C71 H98 Br2 N6 O5 Pt2'
_chemical_formula_weight 1665.55
_chemical_name_systematic
; 
 ? 
;
_space_group_IT_number 2
_symmetry_cell_setting triclinic
_symmetry_space_group_name_Hall '-P 1'
_symmetry_space_group_name_H-M 'P -1'
_atom_sites_solution_hydrogens geom
_atom_sites_solution_primary direct
_atom_sites_solution_secondary difmap
_audit_creation_method SHELXL-97
_cell_angle_alpha 65.439(3)
_cell_angle_beta 68.972(3)
_cell_angle_gamma 83.967(4)
_cell_formula_units_Z 2
_cell_length_a 15.1472(8)
_cell_length_b 15.5000(11)
_cell_length_c 17.7434(12)
_cell_measurement_reflns_used 84769
_cell_measurement_temperature 150(2)
_cell_measurement_theta_max 25.03
_cell_measurement_theta_min 1.70
_cell_volume 3531.8(4)
_computing_cell_refinement 'DENZO-SMN (Otwinowski & Minor, 1997)'
_computing_data_collection 'COLLECT (Nonius, 1997-2001)'
_computing_data_reduction DENZO-SMN
_computing_molecular_graphics 'SHELXTL/PC (Sheldrick, 2001)'
_computing_publication_material SHELXTL/PC
_computing_structure_refinement 'SHELXL-97 (Sheldrick, 1997)'
_computing_structure_solution 'SHELXS-97 (Sheldrick, 1997)'
_diffrn_ambient_temperature 150(2)
_diffrn_measured_fraction_theta_full 0.550
_diffrn_measured_fraction_theta_max 0.550
_diffrn_measurement_device_type 'Nonius Kappa-CCD'
_diffrn_measurement_method '\f scans, and \w scans with \k offsets'
_diffrn_radiation_monochromator graphite
_diffrn_radiation_source 'fine-focus sealed tube'
_diffrn_radiation_type MoK\a
_diffrn_radiation_wavelength 0.71073
_diffrn_reflns_av_R_equivalents 0.0760
_diffrn_reflns_av_sigmaI/netI 0.0779
_diffrn_reflns_limit_h_max 18
_diffrn_reflns_limit_h_min -18
_diffrn_reflns_limit_k_max 16
_diffrn_reflns_limit_k_min -18
_diffrn_reflns_limit_l_max 21
_diffrn_reflns_limit_l_min -21
_diffrn_reflns_number 23456
_diffrn_reflns_theta_full 25.29
_diffrn_reflns_theta_max 25.29
_diffrn_reflns_theta_min 1.81
_diffrn_standards_number 0
_exptl_absorpt_coefficient_mu 5.139
_exptl_absorpt_correction_T_max 0.4263
_exptl_absorpt_correction_T_min 0.3078
_exptl_absorpt_correction_type multi-scan
_exptl_absorpt_process_details 'DENZO-SMN (Otwinowski & Minor, 1997)'
_exptl_crystal_colour colourless
_exptl_crystal_density_diffrn 1.566
_exptl_crystal_density_method 'not measured'
_exptl_crystal_description block
_exptl_crystal_F_000 1664
_exptl_crystal_size_max 0.30
_exptl_crystal_size_mid 0.22
_exptl_crystal_size_min 0.20
_refine_diff_density_max 2.486
_refine_diff_density_min -2.509
_refine_diff_density_rms 0.208
_refine_ls_extinction_method none
_refine_ls_goodness_of_fit_ref 1.014
_refine_ls_hydrogen_treatment constr
_refine_ls_matrix_type full
_refine_ls_number_parameters 767
_refine_ls_number_reflns 10046
_refine_ls_number_restraints 759
_refine_ls_restrained_S_all 0.979
_refine_ls_R_factor_all 0.1213
_refine_ls_R_factor_gt 0.0799
_refine_ls_shift/su_max 0.000
_refine_ls_shift/su_mean 0.000
_refine_ls_structure_factor_coef Fsqd
_refine_ls_weighting_details 'calc w=1/[\s^2^(Fo^2^)+(0.1281P)^2^+56.9292P] where P=(Fo^2^+2Fc^2^)/3'
_refine_ls_weighting_scheme calc
_refine_ls_wR_factor_gt 0.2041
_refine_ls_wR_factor_ref 0.2378
_reflns_number_gt 6972
_reflns_number_total 10046
_reflns_threshold_expression I>2\s(I)
_cod_data_source_file om9001878_si_001.cif
_cod_data_source_block 14a
_cod_depositor_comments
;
The following automatic conversions were performed:

'_symmetry_cell_setting' value 'Triclinic' changed to 'triclinic'
according to /home/saulius/struct/CIF-dictionaries/cif_core.dic
dictionary named 'cif_core.dic' version 2.4.2 from 2011-04-26.

Automatic conversion script
Id: cif_fix_values 1715 2011-07-08 13:25:40Z adriana 
;
_cod_database_code 4069420

loop_
_symmetry_equiv_pos_as_xyz
'x, y, z'
'-x, -y, -z'

loop_
_atom_site_label
_atom_site_type_symbol
_atom_site_fract_x
_atom_site_fract_y
_atom_site_fract_z
_atom_site_U_iso_or_equiv
_atom_site_adp_type
_atom_site_occupancy
_atom_site_symmetry_multiplicity
_atom_site_calc_flag
_atom_site_refinement_flags
Pt1 Pt -0.07807(5) 1.54243(5) -0.19366(4) 0.0336(2) Uani 1 1 d U
Br1 Br 0.09988(12) 1.58771(14) -0.24453(12) 0.0423(5) Uani 1 1 d U
Pt2 Pt -0.41528(5) 1.55515(5) 0.65702(4) 0.0328(2) Uani 1 1 d U
Br2 Br -0.58917(12) 1.59804(14) 0.67586(12) 0.0414(5) Uani 1 1 d U
C1 C -0.0949(14) 1.6552(13) -0.2999(12) 0.044(4) Uani 1 1 d U
H1A H -0.1609 1.6547 -0.2966 0.066 Uiso 1 1 calc R
H1B H -0.0530 1.6502 -0.3546 0.066 Uiso 1 1 calc R
H1C H -0.0790 1.7145 -0.2994 0.066 Uiso 1 1 calc R
C2 C -0.1118(13) 1.6325(14) -0.1295(13) 0.043(4) Uani 1 1 d U
H2A H -0.1807 1.6304 -0.1010 0.065 Uiso 1 1 calc R
H2B H -0.0890 1.6974 -0.1725 0.065 Uiso 1 1 calc R
H2C H -0.0817 1.6123 -0.0847 0.065 Uiso 1 1 calc R
C3 C -0.3706(13) 1.6432(14) 0.5243(11) 0.040(4) Uani 1 1 d U
H3A H -0.3019 1.6408 0.4982 0.060 Uiso 1 1 calc R
H3B H -0.3867 1.7085 0.5169 0.060 Uiso 1 1 calc R
H3C H -0.4021 1.6222 0.4948 0.060 Uiso 1 1 calc R
C4 C -0.3898(13) 1.6670(14) 0.6801(12) 0.043(4) Uani 1 1 d U
H4A H -0.3238 1.6682 0.6763 0.065 Uiso 1 1 calc R
H4B H -0.4320 1.6601 0.7392 0.065 Uiso 1 1 calc R
H4C H -0.4015 1.7264 0.6358 0.065 Uiso 1 1 calc R
N11 N -0.0410(10) 1.4407(10) -0.2525(9) 0.036(3) Uani 1 1 d DU
C12 C -0.0382(10) 1.4540(12) -0.3319(10) 0.036(4) Uani 1 1 d DU
H12A H -0.0565 1.5132 -0.3671 0.043 Uiso 1 1 calc R
C13 C -0.0104(11) 1.3869(12) -0.3658(11) 0.035(3) Uani 1 1 d DU
H13A H -0.0104 1.4005 -0.4232 0.042 Uiso 1 1 calc R
C14 C 0.0178(12) 1.2998(13) -0.3186(11) 0.038(3) Uani 1 1 d DU
C15 C 0.0143(12) 1.2867(14) -0.2333(11) 0.040(4) Uani 1 1 d DU
H15A H 0.0315 1.2277 -0.1967 0.048 Uiso 1 1 calc R
C16 C -0.0130(12) 1.3559(13) -0.2022(11) 0.038(4) Uani 1 1 d DU
C17 C -0.0257(10) 1.3425(13) -0.1107(11) 0.033(3) Uani 1 1 d DU
C18 C -0.0170(10) 1.2537(13) -0.0489(11) 0.039(4) Uani 1 1 d DU
H18A H 0.0027 1.2023 -0.0660 0.047 Uiso 1 1 calc R
C19 C -0.0373(11) 1.2404(12) 0.0392(10) 0.034(3) Uani 1 1 d DU
C20 C -0.0664(12) 1.3185(13) 0.0583(11) 0.037(4) Uani 1 1 d DU
H20A H -0.0860 1.3118 0.1178 0.044 Uiso 1 1 calc R
C21 C -0.0676(10) 1.4143(11) -0.0137(9) 0.019(3) Uiso 1 1 d DU
H21A H -0.0762 1.4707 -0.0036 0.022 Uiso 1 1 calc R
N22 N -0.0565(10) 1.4156(11) -0.0888(9) 0.036(3) Uani 1 1 d DU
C23 C 0.0506(13) 1.2205(14) -0.3493(12) 0.045(4) Uani 1 1 d U
C24 C -0.0242(15) 1.1405(15) -0.2949(14) 0.052(5) Uani 1 1 d U
H24A H -0.0322 1.1181 -0.2323 0.079 Uiso 1 1 calc R
H24B H -0.0046 1.0881 -0.3137 0.079 Uiso 1 1 calc R
H24C H -0.0843 1.1630 -0.3032 0.079 Uiso 1 1 calc R
C25 C 0.0620(13) 1.2519(15) -0.4457(12) 0.050(5) Uani 1 1 d U
H25A H 0.1111 1.3035 -0.4827 0.075 Uiso 1 1 calc R
H25B H 0.0019 1.2744 -0.4540 0.075 Uiso 1 1 calc R
H25C H 0.0806 1.1982 -0.4626 0.075 Uiso 1 1 calc R
C26 C 0.1454(13) 1.1854(17) -0.3383(13) 0.053(5) Uani 1 1 d U
H26A H 0.1935 1.2381 -0.3733 0.080 Uiso 1 1 calc R
H26B H 0.1649 1.1343 -0.3588 0.080 Uiso 1 1 calc R
H26C H 0.1384 1.1615 -0.2758 0.080 Uiso 1 1 calc R
C27 C -0.0247(14) 1.1434(14) 0.1053(12) 0.045(4) Uani 1 1 d U
C28 C -0.0674(19) 1.0656(15) 0.0961(14) 0.070(6) Uani 1 1 d U
H28A H -0.1350 1.0749 0.1063 0.105 Uiso 1 1 calc R
H28B H -0.0595 1.0036 0.1398 0.105 Uiso 1 1 calc R
H28C H -0.0353 1.0678 0.0365 0.105 Uiso 1 1 calc R
C29 C -0.0737(16) 1.1361(15) 0.2013(12) 0.060(6) Uani 1 1 d U
H29A H -0.1421 1.1415 0.2141 0.089 Uiso 1 1 calc R
H29B H -0.0483 1.1874 0.2074 0.089 Uiso 1 1 calc R
H29C H -0.0616 1.0747 0.2428 0.089 Uiso 1 1 calc R
C30 C 0.0818(14) 1.1335(16) 0.0914(14) 0.060(5) Uani 1 1 d U
H30A H 0.1055 1.1854 0.0981 0.090 Uiso 1 1 calc R
H30B H 0.1165 1.1364 0.0319 0.090 Uiso 1 1 calc R
H30C H 0.0911 1.0725 0.1354 0.090 Uiso 1 1 calc R
N31 N -0.4620(9) 1.4528(10) 0.7940(9) 0.032(3) Uani 1 1 d DU
C32 C -0.4641(10) 1.4681(13) 0.8638(11) 0.034(3) Uani 1 1 d DU
H32A H -0.4404 1.5275 0.8543 0.041 Uiso 1 1 calc R
C33 C -0.4994(11) 1.4002(13) 0.9478(11) 0.037(4) Uani 1 1 d DU
H33A H -0.4998 1.4139 0.9954 0.044 Uiso 1 1 calc R
C34 C -0.5338(11) 1.3141(12) 0.9660(11) 0.033(3) Uani 1 1 d DU
C35 C -0.5272(11) 1.2990(13) 0.8912(11) 0.032(3) Uani 1 1 d DU
H35A H -0.5477 1.2387 0.8999 0.038 Uiso 1 1 calc R
C36 C -0.4927(12) 1.3674(13) 0.8063(12) 0.038(3) Uani 1 1 d DU
C37 C -0.4859(11) 1.3505(13) 0.7297(12) 0.037(3) Uani 1 1 d DU
C38 C -0.5010(10) 1.2663(12) 0.7306(11) 0.035(3) Uani 1 1 d DU
H38A H -0.5256 1.2144 0.7864 0.042 Uiso 1 1 calc R
C39 C -0.4828(11) 1.2499(12) 0.6546(10) 0.033(3) Uani 1 1 d DU
C40 C -0.4474(11) 1.3284(13) 0.5764(10) 0.032(3) Uani 1 1 d DU
H40A H -0.4270 1.3219 0.5218 0.039 Uiso 1 1 calc R
C41 C -0.4412(10) 1.4206(11) 0.5766(10) 0.023(3) Uiso 1 1 d DU
H41A H -0.4315 1.4765 0.5239 0.028 Uiso 1 1 calc R
N42 N -0.4490(9) 1.4262(10) 0.6510(9) 0.031(2) Uani 1 1 d DU
C43 C -0.5746(13) 1.2364(13) 1.0585(11) 0.038(3) Uani 1 1 d U
C44 C -0.5816(14) 1.2716(15) 1.1287(12) 0.054(5) Uani 1 1 d U
H44A H -0.5182 1.2899 1.1214 0.080 Uiso 1 1 calc R
H44B H -0.6102 1.2209 1.1875 0.080 Uiso 1 1 calc R
H44C H -0.6211 1.3267 1.1223 0.080 Uiso 1 1 calc R
C45 C -0.5161(13) 1.1503(13) 1.0686(12) 0.040(4) Uani 1 1 d U
H45A H -0.4524 1.1668 1.0622 0.060 Uiso 1 1 calc R
H45B H -0.5120 1.1285 1.0230 0.060 Uiso 1 1 calc R
H45C H -0.5459 1.0996 1.1272 0.060 Uiso 1 1 calc R
C46 C -0.6769(13) 1.2097(15) 1.0708(12) 0.044(4) Uani 1 1 d U
H46A H -0.7155 1.2652 1.0662 0.066 Uiso 1 1 calc R
H46B H -0.7051 1.1580 1.1291 0.066 Uiso 1 1 calc R
H46C H -0.6742 1.1890 1.0248 0.066 Uiso 1 1 calc R
C47 C -0.4999(13) 1.1536(13) 0.6616(11) 0.037(3) Uani 1 1 d U
C48 C -0.4617(16) 1.0771(14) 0.7270(13) 0.055(5) Uani 1 1 d U
H48A H -0.3935 1.0897 0.7089 0.083 Uiso 1 1 calc R
H48B H -0.4730 1.0151 0.7288 0.083 Uiso 1 1 calc R
H48C H -0.4937 1.0770 0.7859 0.083 Uiso 1 1 calc R
C49 C -0.6084(14) 1.1357(16) 0.6894(13) 0.052(5) Uani 1 1 d U
H49A H -0.6322 1.1861 0.6467 0.078 Uiso 1 1 calc R
H49B H -0.6406 1.1354 0.7482 0.078 Uiso 1 1 calc R
H49C H -0.6207 1.0741 0.6907 0.078 Uiso 1 1 calc R
C50 C -0.4526(14) 1.1436(16) 0.5749(12) 0.053(5) Uani 1 1 d U
H50A H -0.3841 1.1563 0.5547 0.080 Uiso 1 1 calc R
H50B H -0.4778 1.1890 0.5306 0.080 Uiso 1 1 calc R
H50C H -0.4651 1.0789 0.5832 0.080 Uiso 1 1 calc R
C51 C -0.2224(13) 1.5088(16) -0.1532(13) 0.053(4) Uani 1 1 d U
H51A H -0.2580 1.5663 -0.1538 0.063 Uiso 1 1 calc R
H51B H -0.2330 1.4898 -0.1962 0.063 Uiso 1 1 calc R
C52 C -0.2606(11) 1.4306(14) -0.0629(12) 0.037(3) Uani 1 1 d U
C53 C -0.2990(12) 1.4493(14) 0.0120(11) 0.037(4) Uani 1 1 d U
H53A H -0.3056 1.5130 0.0065 0.044 Uiso 1 1 calc R
C54 C -0.3287(12) 1.3729(14) 0.0975(12) 0.041(4) Uani 1 1 d U
H54A H -0.3553 1.3855 0.1489 0.049 Uiso 1 1 calc R
C55 C -0.3184(12) 1.2807(13) 0.1048(11) 0.036(3) Uani 1 1 d U
C56 C -0.2825(13) 1.2640(14) 0.0302(12) 0.041(4) Uani 1 1 d U
H56A H -0.2768 1.2004 0.0353 0.050 Uiso 1 1 calc R
C57 C -0.2542(12) 1.3377(14) -0.0527(12) 0.040(4) Uani 1 1 d U
H57A H -0.2300 1.3239 -0.1036 0.048 Uiso 1 1 calc R
C58 C -0.3483(13) 1.1955(15) 0.1926(12) 0.045(4) Uani 1 1 d U
O59 O -0.3443(11) 1.1153(11) 0.1947(9) 0.059(4) Uani 1 1 d U
N60 N -0.3783(10) 1.2133(11) 0.2664(9) 0.040(3) Uani 1 1 d U
H60A H -0.3759 1.2718 0.2619 0.048 Uiso 1 1 calc R
C61 C -0.4144(13) 1.1347(15) 0.3531(12) 0.050(4) Uani 1 1 d U
H61A H -0.4455 1.0857 0.3475 0.060 Uiso 1 1 calc R
H61B H -0.4634 1.1583 0.3936 0.060 Uiso 1 1 calc R
C62 C -0.3409(13) 1.0889(14) 0.3940(12) 0.040(3) Uani 1 1 d U
C63 C -0.2678(14) 1.1382(15) 0.3859(13) 0.043(4) Uani 1 1 d U
H63A H -0.2605 1.2046 0.3504 0.051 Uiso 1 1 calc R
C64 C -0.2035(15) 1.0972(15) 0.4264(13) 0.045(4) Uani 1 1 d U
C65 C -0.2131(16) 0.9994(15) 0.4784(15) 0.060(5) Uani 1 1 d U
H65A H -0.1685 0.9704 0.5067 0.072 Uiso 1 1 calc R
C66 C -0.2855(17) 0.9449(16) 0.4890(15) 0.058(5) Uani 1 1 d U
H66A H -0.2925 0.8786 0.5245 0.070 Uiso 1 1 calc R
C67 C -0.3478(14) 0.9895(14) 0.4465(13) 0.047(4) Uani 1 1 d U
H67A H -0.3978 0.9523 0.4523 0.057 Uiso 1 1 calc R
C68 C -0.1179(15) 1.1545(15) 0.4124(14) 0.050(4) Uani 1 1 d U
H68A H -0.0775 1.1111 0.4436 0.059 Uiso 1 1 calc R
H68B H -0.0798 1.1834 0.3486 0.059 Uiso 1 1 calc R
N69 N -0.1467(11) 1.2303(11) 0.4453(10) 0.043(3) Uani 1 1 d U
H69A H -0.1464 1.2888 0.4067 0.051 Uiso 1 1 calc R
C70 C -0.1729(13) 1.2142(15) 0.5297(12) 0.043(4) Uani 1 1 d U
O71 O -0.1791(12) 1.1344(11) 0.5877(10) 0.064(4) Uani 1 1 d U
C72 C -0.1976(12) 1.2983(14) 0.5554(12) 0.038(3) Uani 1 1 d U
C73 C -0.1785(13) 1.3910(15) 0.4935(13) 0.046(4) Uani 1 1 d U
H73A H -0.1492 1.4045 0.4323 0.055 Uiso 1 1 calc R
C74 C -0.2030(13) 1.4654(14) 0.5223(11) 0.040(4) Uani 1 1 d U
H74A H -0.1922 1.5291 0.4793 0.048 Uiso 1 1 calc R
C75 C -0.2416(11) 1.4492(14) 0.6092(11) 0.038(3) Uani 1 1 d U
C76 C -0.2587(12) 1.3529(14) 0.6720(12) 0.041(4) Uani 1 1 d U
H76A H -0.2859 1.3386 0.7334 0.050 Uiso 1 1 calc R
C77 C -0.2356(13) 1.2801(15) 0.6437(12) 0.043(4) Uani 1 1 d U
H77A H -0.2464 1.2162 0.6862 0.051 Uiso 1 1 calc R
C78 C -0.2732(12) 1.5256(14) 0.6379(12) 0.038(3) Uani 1 1 d U
H78A H -0.2337 1.5838 0.5932 0.045 Uiso 1 1 calc R
H78B H -0.2625 1.5092 0.6940 0.045 Uiso 1 1 calc R
C101 C -0.7665(15) 1.3742(18) 0.8643(14) 0.067(6) Uani 1 1 d U
H10A H -0.7842 1.3304 0.9268 0.101 Uiso 1 1 calc R
H10B H -0.8118 1.4244 0.8575 0.101 Uiso 1 1 calc R
H10C H -0.7028 1.4027 0.8437 0.101 Uiso 1 1 calc R
C102 C -0.7673(14) 1.3197(17) 0.8095(14) 0.055(5) Uani 1 1 d U
C103 C -0.7375(14) 1.3772(15) 0.7162(13) 0.054(5) Uani 1 1 d U
H10D H -0.7356 1.3374 0.6848 0.081 Uiso 1 1 calc R
H10E H -0.6744 1.4065 0.6959 0.081 Uiso 1 1 calc R
H10F H -0.7824 1.4270 0.7040 0.081 Uiso 1 1 calc R
O104 O -0.7916(15) 1.2382(13) 0.8389(12) 0.096(6) Uani 1 1 d U
C201 C -0.6693(17) 0.9473(17) 1.0788(14) 0.071(6) Uani 1 1 d U
H20B H -0.6191 0.9634 1.0943 0.106 Uiso 1 1 calc R
H20C H -0.6629 0.8823 1.0824 0.106 Uiso 1 1 calc R
H20D H -0.7312 0.9522 1.1201 0.106 Uiso 1 1 calc R
C202 C -0.6609(15) 1.0146(17) 0.9869(14) 0.058(5) Uani 1 1 d U
C203 C -0.7330(16) 1.0051(17) 0.9506(15) 0.069(6) Uani 1 1 d U
H20E H -0.7183 1.0531 0.8899 0.104 Uiso 1 1 calc R
H20F H -0.7962 1.0143 0.9873 0.104 Uiso 1 1 calc R
H20G H -0.7318 0.9416 0.9510 0.104 Uiso 1 1 calc R
O204 O -0.5933(11) 1.0739(13) 0.9393(10) 0.077(5) Uani 1 1 d U
C301 C -0.131(3) 0.921(2) 0.690(2) 0.120(11) Uani 1 1 d U
H30D H -0.1696 0.8846 0.6775 0.180 Uiso 1 1 calc R
H30E H -0.0958 0.8769 0.7255 0.180 Uiso 1 1 calc R
H30F H -0.0865 0.9648 0.6337 0.180 Uiso 1 1 calc R
O302 O -0.195(2) 0.977(2) 0.7398(15) 0.140(9) Uani 1 1 d U
H30G H -0.2171 1.0216 0.7055 0.210 Uiso 1 1 calc R

loop_
_atom_site_aniso_label
_atom_site_aniso_U_11
_atom_site_aniso_U_22
_atom_site_aniso_U_33
_atom_site_aniso_U_23
_atom_site_aniso_U_13
_atom_site_aniso_U_12
Pt1 0.0332(4) 0.0439(5) 0.0312(4) -0.0186(3) -0.0166(3) 0.0062(3)
Br1 0.0368(10) 0.0533(12) 0.0394(10) -0.0199(9) -0.0146(8) 0.0007(9)
Pt2 0.0355(4) 0.0418(5) 0.0281(4) -0.0177(3) -0.0145(3) 0.0010(3)
Br2 0.0385(10) 0.0539(12) 0.0405(10) -0.0255(9) -0.0170(8) 0.0070(9)
C1 0.064(10) 0.033(7) 0.056(9) -0.024(6) -0.040(9) 0.014(7)
C2 0.044(8) 0.047(9) 0.049(10) -0.029(9) -0.021(9) 0.013(9)
C3 0.039(8) 0.049(9) 0.040(6) -0.023(6) -0.017(6) 0.005(8)
C4 0.042(9) 0.050(8) 0.038(9) -0.021(7) -0.007(9) -0.007(7)
N11 0.047(8) 0.038(6) 0.024(6) -0.012(5) -0.015(6) 0.003(6)
C12 0.047(10) 0.035(8) 0.026(7) -0.009(6) -0.015(8) -0.008(8)
C13 0.041(9) 0.043(8) 0.028(8) -0.018(6) -0.015(7) -0.005(7)
C14 0.044(9) 0.040(7) 0.028(7) -0.012(6) -0.010(7) -0.005(7)
C15 0.038(9) 0.047(9) 0.032(8) -0.017(7) -0.010(8) 0.007(8)
C16 0.045(9) 0.044(8) 0.027(7) -0.015(6) -0.016(7) 0.008(8)
C17 0.034(9) 0.049(7) 0.027(6) -0.017(6) -0.021(7) 0.008(8)
C18 0.044(9) 0.049(8) 0.029(7) -0.018(6) -0.015(8) 0.008(9)
C19 0.037(9) 0.041(7) 0.031(6) -0.015(6) -0.020(7) 0.007(7)
C20 0.044(10) 0.047(9) 0.025(7) -0.019(7) -0.014(8) 0.001(8)
N22 0.037(7) 0.045(6) 0.030(6) -0.015(4) -0.013(5) -0.001(5)
C23 0.043(9) 0.055(9) 0.038(8) -0.025(8) -0.008(8) 0.008(7)
C24 0.057(10) 0.044(10) 0.056(11) -0.014(9) -0.024(9) -0.007(8)
C25 0.035(10) 0.074(14) 0.038(8) -0.034(9) 0.002(7) 0.012(9)
C26 0.044(9) 0.082(16) 0.047(11) -0.040(12) -0.014(9) 0.007(9)
C27 0.052(9) 0.040(8) 0.034(7) -0.010(7) -0.013(8) 0.008(8)
C28 0.110(17) 0.042(10) 0.052(13) -0.005(10) -0.036(14) -0.010(12)
C29 0.081(13) 0.049(13) 0.027(7) -0.004(8) -0.010(9) 0.006(12)
C30 0.058(9) 0.055(14) 0.051(12) -0.008(11) -0.022(9) 0.021(10)
N31 0.038(7) 0.041(6) 0.031(5) -0.024(4) -0.018(5) 0.009(6)
C32 0.037(9) 0.046(8) 0.033(6) -0.018(6) -0.027(7) 0.008(7)
C33 0.038(9) 0.052(9) 0.025(6) -0.021(6) -0.007(7) -0.007(7)
C34 0.038(8) 0.038(7) 0.033(6) -0.024(5) -0.015(6) 0.013(6)
C35 0.029(8) 0.042(8) 0.035(6) -0.025(5) -0.015(7) 0.009(7)
C36 0.044(9) 0.041(7) 0.036(5) -0.024(5) -0.012(7) 0.003(7)
C37 0.042(10) 0.039(7) 0.036(6) -0.023(5) -0.013(7) 0.004(7)
C38 0.053(10) 0.037(7) 0.024(7) -0.016(6) -0.021(7) 0.010(8)
C39 0.036(8) 0.042(7) 0.028(7) -0.018(5) -0.016(7) 0.008(7)
C40 0.039(9) 0.048(8) 0.020(6) -0.020(6) -0.016(7) 0.007(7)
N42 0.030(7) 0.044(6) 0.032(5) -0.022(5) -0.019(6) 0.007(5)
C43 0.049(9) 0.044(8) 0.032(6) -0.018(6) -0.025(7) 0.003(6)
C44 0.063(13) 0.074(14) 0.031(8) -0.032(10) -0.013(9) 0.007(11)
C45 0.042(9) 0.044(9) 0.031(10) -0.014(7) -0.011(8) 0.000(8)
C46 0.037(8) 0.060(13) 0.028(9) -0.018(9) -0.004(7) 0.004(7)
C47 0.053(8) 0.040(7) 0.025(8) -0.018(7) -0.019(7) 0.007(8)
C48 0.086(14) 0.041(9) 0.054(11) -0.021(9) -0.042(12) 0.012(11)
C49 0.053(8) 0.068(14) 0.053(12) -0.041(11) -0.015(8) -0.004(9)
C50 0.061(11) 0.074(15) 0.040(9) -0.041(10) -0.014(8) 0.007(11)
C51 0.044(6) 0.074(10) 0.049(8) -0.027(7) -0.022(6) 0.000(7)
C52 0.028(7) 0.059(8) 0.046(7) -0.032(6) -0.022(6) -0.002(7)
C53 0.042(10) 0.052(8) 0.038(7) -0.026(6) -0.032(7) 0.008(8)
C54 0.028(9) 0.056(8) 0.042(7) -0.028(6) -0.005(7) -0.002(8)
C55 0.030(8) 0.049(7) 0.037(6) -0.025(6) -0.014(7) 0.001(8)
C56 0.047(10) 0.050(8) 0.044(7) -0.031(6) -0.024(8) 0.016(8)
C57 0.034(9) 0.067(8) 0.035(7) -0.039(6) -0.009(7) 0.003(8)
C58 0.047(10) 0.056(8) 0.039(6) -0.025(6) -0.014(8) -0.004(9)
O59 0.076(10) 0.050(7) 0.039(8) -0.017(6) -0.004(7) -0.012(8)
N60 0.042(8) 0.039(8) 0.034(6) -0.014(5) -0.005(6) -0.007(7)
C61 0.040(9) 0.057(11) 0.037(7) -0.012(7) 0.001(7) -0.012(8)
C62 0.051(9) 0.042(8) 0.034(9) -0.028(7) -0.008(7) 0.005(7)
C63 0.057(10) 0.038(9) 0.036(10) -0.019(8) -0.013(8) -0.001(7)
C64 0.057(10) 0.050(8) 0.032(9) -0.024(7) -0.011(8) 0.000(8)
C65 0.069(12) 0.049(8) 0.076(13) -0.028(9) -0.041(11) 0.011(8)
C66 0.091(14) 0.041(9) 0.063(13) -0.028(9) -0.042(11) 0.005(8)
C67 0.054(10) 0.045(8) 0.054(11) -0.031(8) -0.015(8) -0.007(8)
C68 0.063(10) 0.050(10) 0.052(10) -0.032(8) -0.027(9) 0.012(8)
N69 0.058(9) 0.044(8) 0.045(7) -0.024(6) -0.034(7) 0.011(7)
C70 0.043(10) 0.054(8) 0.040(8) -0.024(6) -0.018(8) 0.006(9)
O71 0.102(12) 0.049(7) 0.053(8) -0.022(6) -0.042(9) 0.021(9)
C72 0.029(8) 0.052(7) 0.037(7) -0.020(6) -0.015(7) 0.010(8)
C73 0.038(10) 0.055(8) 0.034(8) -0.018(6) 0.004(8) -0.014(9)
C74 0.039(10) 0.056(8) 0.030(7) -0.017(7) -0.017(7) -0.003(8)
C75 0.031(8) 0.063(8) 0.039(7) -0.024(6) -0.029(7) 0.008(7)
C76 0.030(9) 0.056(8) 0.040(8) -0.023(6) -0.010(7) 0.006(8)
C77 0.037(9) 0.056(9) 0.033(7) -0.019(7) -0.012(7) 0.006(9)
C78 0.037(6) 0.049(9) 0.038(9) -0.021(7) -0.019(6) -0.005(6)
C101 0.052(13) 0.088(15) 0.056(12) -0.016(12) -0.030(11) 0.012(12)
C102 0.037(11) 0.053(10) 0.055(10) -0.006(8) -0.019(9) 0.022(10)
C103 0.046(11) 0.052(12) 0.049(9) -0.003(8) -0.014(10) -0.018(10)
O104 0.119(16) 0.051(9) 0.071(12) -0.010(8) -0.001(11) 0.010(10)
C201 0.077(15) 0.078(16) 0.059(11) -0.034(9) -0.023(10) 0.020(12)
C202 0.052(11) 0.073(15) 0.049(10) -0.036(9) -0.006(8) 0.004(9)
C203 0.083(15) 0.057(15) 0.070(15) -0.023(12) -0.030(12) -0.009(12)
O204 0.073(10) 0.096(13) 0.060(10) -0.034(9) -0.013(8) -0.022(8)
C301 0.16(3) 0.08(2) 0.18(3) -0.07(2) -0.12(2) 0.07(2)
O302 0.15(2) 0.13(2) 0.102(16) -0.034(15) -0.034(15) 0.038(17)

loop_
_atom_type_symbol
_atom_type_description
_atom_type_scat_dispersion_real
_atom_type_scat_dispersion_imag
_atom_type_scat_source
C C 0.0033 0.0016 'International Tables Vol C Tables 4.2.6.8 and 6.1.1.4'
H H 0.0000 0.0000 'International Tables Vol C Tables 4.2.6.8 and 6.1.1.4'
N N 0.0061 0.0033 'International Tables Vol C Tables 4.2.6.8 and 6.1.1.4'
O O 0.0106 0.0060 'International Tables Vol C Tables 4.2.6.8 and 6.1.1.4'
Br Br -0.2901 2.4595 'International Tables Vol C Tables 4.2.6.8 and 6.1.1.4'
Pt Pt -1.7033 8.3905 'International Tables Vol C Tables 4.2.6.8 and 6.1.1.4'

loop_
_geom_angle_atom_site_label_1
_geom_angle_atom_site_label_2
_geom_angle_atom_site_label_3
_geom_angle
C1 Pt1 C2 86.4(7)
C1 Pt1 C51 86.7(8)
C2 Pt1 C51 89.2(8)
C1 Pt1 N11 97.7(6)
C2 Pt1 N11 175.9(6)
C51 Pt1 N11 91.3(7)
C1 Pt1 N22 174.7(6)
C2 Pt1 N22 99.0(6)
C51 Pt1 N22 93.6(7)
N11 Pt1 N22 77.0(5)
C1 Pt1 Br1 92.5(6)
C2 Pt1 Br1 89.9(5)
C51 Pt1 Br1 178.8(6)
N11 Pt1 Br1 89.6(4)
N22 Pt1 Br1 87.3(4)
C4 Pt2 C3 87.9(7)
C4 Pt2 C78 87.1(7)
C3 Pt2 C78 86.5(7)
C4 Pt2 N42 172.6(6)
C3 Pt2 N42 99.5(6)
C78 Pt2 N42 93.7(6)
C4 Pt2 N31 96.6(6)
C3 Pt2 N31 175.4(6)
C78 Pt2 N31 92.8(6)
N42 Pt2 N31 76.0(5)
C4 Pt2 Br2 91.8(5)
C3 Pt2 Br2 91.6(5)
C78 Pt2 Br2 177.8(6)
N42 Pt2 Br2 87.6(3)
N31 Pt2 Br2 89.2(3)
Pt1 C1 H1A 109.5
Pt1 C1 H1B 109.5
H1A C1 H1B 109.5
Pt1 C1 H1C 109.5
H1A C1 H1C 109.5
H1B C1 H1C 109.5
Pt1 C2 H2A 109.5
Pt1 C2 H2B 109.5
H2A C2 H2B 109.5
Pt1 C2 H2C 109.5
H2A C2 H2C 109.5
H2B C2 H2C 109.5
Pt2 C3 H3A 109.5
Pt2 C3 H3B 109.5
H3A C3 H3B 109.5
Pt2 C3 H3C 109.5
H3A C3 H3C 109.5
H3B C3 H3C 109.5
Pt2 C4 H4A 109.5
Pt2 C4 H4B 109.5
H4A C4 H4B 109.5
Pt2 C4 H4C 109.5
H4A C4 H4C 109.5
H4B C4 H4C 109.5
C12 N11 C16 118.4(15)
C12 N11 Pt1 126.8(12)
C16 N11 Pt1 114.7(11)
N11 C12 C13 123.3(16)
N11 C12 H12A 118.4
C13 C12 H12A 118.4
C12 C13 C14 121.4(15)
C12 C13 H13A 119.3
C14 C13 H13A 119.3
C13 C14 C15 114.6(16)
C13 C14 C23 126.1(15)
C15 C14 C23 119.3(16)
C16 C15 C14 122.2(17)
C16 C15 H15A 118.9
C14 C15 H15A 118.9
C15 C16 N11 120.1(15)
C15 C16 C17 124.0(16)
N11 C16 C17 115.5(15)
N22 C17 C18 122.0(15)
N22 C17 C16 117.1(15)
C18 C17 C16 120.4(16)
C17 C18 C19 119.6(16)
C17 C18 H18A 120.2
C19 C18 H18A 120.2
C20 C19 C18 116.3(15)
C20 C19 C27 124.8(15)
C18 C19 C27 118.8(15)
C19 C20 C21 120.9(14)
C19 C20 H20A 119.5
C21 C20 H20A 119.5
N22 C21 C20 116.4(14)
N22 C21 H21A 121.8
C20 C21 H21A 121.8
C21 N22 C17 123.3(14)
C21 N22 Pt1 121.4(11)
C17 N22 Pt1 115.1(10)
C24 C23 C14 107.9(15)
C24 C23 C25 107.8(16)
C14 C23 C25 111.7(16)
C24 C23 C26 109.9(17)
C14 C23 C26 111.2(16)
C25 C23 C26 108.3(15)
C23 C24 H24A 109.5
C23 C24 H24B 109.5
H24A C24 H24B 109.5
C23 C24 H24C 109.5
H24A C24 H24C 109.5
H24B C24 H24C 109.5
C23 C25 H25A 109.5
C23 C25 H25B 109.5
H25A C25 H25B 109.5
C23 C25 H25C 109.5
H25A C25 H25C 109.5
H25B C25 H25C 109.5
C23 C26 H26A 109.5
C23 C26 H26B 109.5
H26A C26 H26B 109.5
C23 C26 H26C 109.5
H26A C26 H26C 109.5
H26B C26 H26C 109.5
C28 C27 C19 110.5(15)
C28 C27 C30 113.0(18)
C19 C27 C30 108.2(16)
C28 C27 C29 108.7(18)
C19 C27 C29 110.5(15)
C30 C27 C29 105.8(16)
C27 C28 H28A 109.5
C27 C28 H28B 109.5
H28A C28 H28B 109.5
C27 C28 H28C 109.5
H28A C28 H28C 109.5
H28B C28 H28C 109.5
C27 C29 H29A 109.5
C27 C29 H29B 109.5
H29A C29 H29B 109.5
C27 C29 H29C 109.5
H29A C29 H29C 109.5
H29B C29 H29C 109.5
C27 C30 H30A 109.5
C27 C30 H30B 109.5
H30A C30 H30B 109.5
C27 C30 H30C 109.5
H30A C30 H30C 109.5
H30B C30 H30C 109.5
C32 N31 C36 119.9(15)
C32 N31 Pt2 126.2(12)
C36 N31 Pt2 113.9(10)
N31 C32 C33 121.4(17)
N31 C32 H32A 119.3
C33 C32 H32A 119.3
C34 C33 C32 122.5(16)
C34 C33 H33A 118.8
C32 C33 H33A 118.8
C33 C34 C35 114.7(16)
C33 C34 C43 124.5(15)
C35 C34 C43 120.8(16)
C36 C35 C34 123.3(17)
C36 C35 H35A 118.4
C34 C35 H35A 118.4
N31 C36 C35 118.2(15)
N31 C36 C37 119.2(16)
C35 C36 C37 122.6(17)
C38 C37 N42 119.7(16)
C38 C37 C36 125.6(17)
N42 C37 C36 114.1(16)
C37 C38 C39 124.2(17)
C37 C38 H38A 117.9
C39 C38 H38A 117.9
C40 C39 C38 114.5(16)
C40 C39 C47 124.7(15)
C38 C39 C47 120.7(15)
C39 C40 C41 120.5(14)
C39 C40 H40A 119.8
C41 C40 H40A 119.8
N42 C41 C40 119.2(15)
N42 C41 H41A 120.4
C40 C41 H41A 120.4
C41 N42 C37 120.0(15)
C41 N42 Pt2 123.3(11)
C37 N42 Pt2 116.5(10)
C45 C43 C34 110.7(15)
C45 C43 C44 110.3(14)
C34 C43 C44 111.3(15)
C45 C43 C46 109.5(16)
C34 C43 C46 106.8(13)
C44 C43 C46 108.1(15)
C43 C44 H44A 109.5
C43 C44 H44B 109.5
H44A C44 H44B 109.5
C43 C44 H44C 109.5
H44A C44 H44C 109.5
H44B C44 H44C 109.5
C43 C45 H45A 109.5
C43 C45 H45B 109.5
H45A C45 H45B 109.5
C43 C45 H45C 109.5
H45A C45 H45C 109.5
H45B C45 H45C 109.5
C43 C46 H46A 109.5
C43 C46 H46B 109.5
H46A C46 H46B 109.5
C43 C46 H46C 109.5
H46A C46 H46C 109.5
H46B C46 H46C 109.5
C39 C47 C48 111.9(14)
C39 C47 C50 112.7(16)
C48 C47 C50 105.8(15)
C39 C47 C49 108.3(14)
C48 C47 C49 110.5(17)
C50 C47 C49 107.5(14)
C47 C48 H48A 109.5
C47 C48 H48B 109.5
H48A C48 H48B 109.5
C47 C48 H48C 109.5
H48A C48 H48C 109.5
H48B C48 H48C 109.5
C47 C49 H49A 109.5
C47 C49 H49B 109.5
H49A C49 H49B 109.5
C47 C49 H49C 109.5
H49A C49 H49C 109.5
H49B C49 H49C 109.5
C47 C50 H50A 109.5
C47 C50 H50B 109.5
H50A C50 H50B 109.5
C47 C50 H50C 109.5
H50A C50 H50C 109.5
H50B C50 H50C 109.5
C52 C51 Pt1 113.4(12)
C52 C51 H51A 108.9
Pt1 C51 H51A 108.9
C52 C51 H51B 108.9
Pt1 C51 H51B 108.9
H51A C51 H51B 107.7
C57 C52 C53 118.5(17)
C57 C52 C51 119.9(17)
C53 C52 C51 121.6(18)
C52 C53 C54 120.1(18)
C52 C53 H53A 119.9
C54 C53 H53A 119.9
C55 C54 C53 119.5(17)
C55 C54 H54A 120.3
C53 C54 H54A 120.3
C56 C55 C54 119.4(18)
C56 C55 C58 117.6(17)
C54 C55 C58 123.0(16)
C55 C56 C57 121.3(18)
C55 C56 H56A 119.3
C57 C56 H56A 119.3
C52 C57 C56 121.2(16)
C52 C57 H57A 119.4
C56 C57 H57A 119.4
O59 C58 N60 123.3(19)
O59 C58 C55 119.9(17)
N60 C58 C55 116.7(17)
C58 N60 C61 119.4(17)
C58 N60 H60A 120.3
C61 N60 H60A 120.3
N60 C61 C62 114.9(16)
N60 C61 H61A 108.6
C62 C61 H61A 108.6
N60 C61 H61B 108.6
C62 C61 H61B 108.6
H61A C61 H61B 107.5
C63 C62 C67 116.5(18)
C63 C62 C61 123.0(19)
C67 C62 C61 120.6(18)
C62 C63 C64 123(2)
C62 C63 H63A 118.5
C64 C63 H63A 118.5
C63 C64 C65 119(2)
C63 C64 C68 121.7(19)
C65 C64 C68 119.1(18)
C66 C65 C64 121(2)
C66 C65 H65A 119.5
C64 C65 H65A 119.5
C65 C66 C67 118(2)
C65 C66 H66A 121.2
C67 C66 H66A 121.2
C66 C67 C62 123.0(19)
C66 C67 H67A 118.5
C62 C67 H67A 118.5
N69 C68 C64 112.1(16)
N69 C68 H68A 109.2
C64 C68 H68A 109.2
N69 C68 H68B 109.2
C64 C68 H68B 109.2
H68A C68 H68B 107.9
C70 N69 C68 123.2(16)
C70 N69 H69A 118.4
C68 N69 H69A 118.4
O71 C70 N69 122.4(18)
O71 C70 C72 119.1(16)
N69 C70 C72 118.5(17)
C77 C72 C73 119.6(18)
C77 C72 C70 118.1(17)
C73 C72 C70 122.2(16)
C72 C73 C74 119.0(17)
C72 C73 H73A 120.5
C74 C73 H73A 120.5
C75 C74 C73 122.4(18)
C75 C74 H74A 118.8
C73 C74 H74A 118.8
C74 C75 C76 117.4(17)
C74 C75 C78 122.0(18)
C76 C75 C78 120.3(16)
C77 C76 C75 120.1(17)
C77 C76 H76A 120.0
C75 C76 H76A 120.0
C72 C77 C76 121.4(19)
C72 C77 H77A 119.3
C76 C77 H77A 119.3
C75 C78 Pt2 114.8(11)
C75 C78 H78A 108.6
Pt2 C78 H78A 108.6
C75 C78 H78B 108.6
Pt2 C78 H78B 108.6
H78A C78 H78B 107.5
C102 C101 H10A 109.5
C102 C101 H10B 109.5
H10A C101 H10B 109.5
C102 C101 H10C 109.5
H10A C101 H10C 109.5
H10B C101 H10C 109.5
O104 C102 C103 121(2)
O104 C102 C101 125(2)
C103 C102 C101 114(2)
C102 C103 H10D 109.5
C102 C103 H10E 109.5
H10D C103 H10E 109.5
C102 C103 H10F 109.5
H10D C103 H10F 109.5
H10E C103 H10F 109.5
C202 C201 H20B 109.5
C202 C201 H20C 109.5
H20B C201 H20C 109.5
C202 C201 H20D 109.5
H20B C201 H20D 109.5
H20C C201 H20D 109.5
O204 C202 C201 121(2)
O204 C202 C203 120(2)
C201 C202 C203 118(2)
C202 C203 H20E 109.5
C202 C203 H20F 109.5
H20E C203 H20F 109.5
C202 C203 H20G 109.5
H20E C203 H20G 109.5
H20F C203 H20G 109.5
O302 C301 H30D 109.5
O302 C301 H30E 109.5
H30D C301 H30E 109.5
O302 C301 H30F 109.5
H30D C301 H30F 109.5
H30E C301 H30F 109.5
C301 O302 H30G 109.5

loop_
_geom_bond_atom_site_label_1
_geom_bond_atom_site_label_2
_geom_bond_distance
Pt1 C1 2.046(17)
Pt1 C2 2.063(17)
Pt1 C51 2.089(19)
Pt1 N11 2.156(14)
Pt1 N22 2.167(14)
Pt1 Br1 2.5880(19)
Pt2 C4 2.040(18)
Pt2 C3 2.060(18)
Pt2 C78 2.087(16)
Pt2 N42 2.168(14)
Pt2 N31 2.173(14)
Pt2 Br2 2.5839(18)
C1 H1A 0.9800
C1 H1B 0.9800
C1 H1C 0.9800
C2 H2A 0.9800
C2 H2B 0.9800
C2 H2C 0.9800
C3 H3A 0.9800
C3 H3B 0.9800
C3 H3C 0.9800
C4 H4A 0.9800
C4 H4B 0.9800
C4 H4C 0.9800
N11 C12 1.32(2)
N11 C16 1.37(2)
C12 C13 1.37(2)
C12 H12A 0.9500
C13 C14 1.38(2)
C13 H13A 0.9500
C14 C15 1.42(2)
C14 C23 1.51(2)
C15 C16 1.37(2)
C15 H15A 0.9500
C16 C17 1.49(2)
C17 N22 1.33(2)
C17 C18 1.39(2)
C18 C19 1.41(2)
C18 H18A 0.9500
C19 C20 1.38(2)
C19 C27 1.52(2)
C20 C21 1.51(2)
C20 H20A 0.9500
C21 N22 1.272(18)
C21 H21A 0.9500
C23 C24 1.51(3)
C23 C25 1.52(2)
C23 C26 1.53(3)
C24 H24A 0.9800
C24 H24B 0.9800
C24 H24C 0.9800
C25 H25A 0.9800
C25 H25B 0.9800
C25 H25C 0.9800
C26 H26A 0.9800
C26 H26B 0.9800
C26 H26C 0.9800
C27 C28 1.52(3)
C27 C30 1.54(3)
C27 C29 1.55(3)
C28 H28A 0.9800
C28 H28B 0.9800
C28 H28C 0.9800
C29 H29A 0.9800
C29 H29B 0.9800
C29 H29C 0.9800
C30 H30A 0.9800
C30 H30B 0.9800
C30 H30C 0.9800
N31 C32 1.343(19)
N31 C36 1.35(2)
C32 C33 1.36(2)
C32 H32A 0.9500
C33 C34 1.35(2)
C33 H33A 0.9500
C34 C35 1.41(2)
C34 C43 1.52(2)
C35 C36 1.38(2)
C35 H35A 0.9500
C36 C37 1.45(2)
C37 C38 1.34(2)
C37 N42 1.36(2)
C38 C39 1.40(2)
C38 H38A 0.9500
C39 C40 1.38(2)
C39 C47 1.49(2)
C40 C41 1.44(2)
C40 H40A 0.9500
C41 N42 1.320(18)
C41 H41A 0.9500
C43 C45 1.50(2)
C43 C44 1.52(2)
C43 C46 1.56(3)
C44 H44A 0.9800
C44 H44B 0.9800
C44 H44C 0.9800
C45 H45A 0.9800
C45 H45B 0.9800
C45 H45C 0.9800
C46 H46A 0.9800
C46 H46B 0.9800
C46 H46C 0.9800
C47 C48 1.51(2)
C47 C50 1.51(2)
C47 C49 1.56(3)
C48 H48A 0.9800
C48 H48B 0.9800
C48 H48C 0.9800
C49 H49A 0.9800
C49 H49B 0.9800
C49 H49C 0.9800
C50 H50A 0.9800
C50 H50B 0.9800
C50 H50C 0.9800
C51 C52 1.50(3)
C51 H51A 0.9900
C51 H51B 0.9900
C52 C57 1.37(2)
C52 C53 1.39(2)
C53 C54 1.43(3)
C53 H53A 0.9500
C54 C55 1.38(3)
C54 H54A 0.9500
C55 C56 1.36(2)
C55 C58 1.51(3)
C56 C57 1.38(3)
C56 H56A 0.9500
C57 H57A 0.9500
C58 O59 1.22(2)
C58 N60 1.36(2)
N60 C61 1.46(2)
N60 H60A 0.8800
C61 C62 1.50(3)
C61 H61A 0.9900
C61 H61B 0.9900
C62 C63 1.34(3)
C62 C67 1.42(3)
C63 C64 1.36(3)
C63 H63A 0.9500
C64 C65 1.40(3)
C64 C68 1.54(3)
C65 C66 1.37(3)
C65 H65A 0.9500
C66 C67 1.37(3)
C66 H66A 0.9500
C67 H67A 0.9500
C68 N69 1.48(2)
C68 H68A 0.9900
C68 H68B 0.9900
N69 C70 1.32(2)
N69 H69A 0.8800
C70 O71 1.22(2)
C70 C72 1.52(3)
C72 C77 1.37(2)
C72 C73 1.38(3)
C73 C74 1.41(3)
C73 H73A 0.9500
C74 C75 1.36(2)
C74 H74A 0.9500
C75 C76 1.42(3)
C75 C78 1.45(2)
C76 C77 1.38(3)
C76 H76A 0.9500
C77 H77A 0.9500
C78 H78A 0.9900
C78 H78B 0.9900
C101 C102 1.53(3)
C101 H10A 0.9800
C101 H10B 0.9800
C101 H10C 0.9800
C102 O104 1.19(3)
C102 C103 1.44(3)
C103 H10D 0.9800
C103 H10E 0.9800
C103 H10F 0.9800
C201 C202 1.49(3)
C201 H20B 0.9800
C201 H20C 0.9800
C201 H20D 0.9800
C202 O204 1.24(3)
C202 C203 1.50(3)
C203 H20E 0.9800
C203 H20F 0.9800
C203 H20G 0.9800
C301 O302 1.53(4)
C301 H30D 0.9800
C301 H30E 0.9800
C301 H30F 0.9800
O302 H30G 0.8400

loop_
_geom_hbond_atom_site_label_D
_geom_hbond_atom_site_label_H
_geom_hbond_atom_site_label_A
_geom_hbond_distance_DH
_geom_hbond_distance_HA
_geom_hbond_distance_DA
_geom_hbond_angle_DHA
_geom_hbond_site_symmetry_A
N60 H60A Br2 0.88 2.60 3.415(15) 154.0 2_486
N69 H69A Br1 0.88 2.59 3.377(15) 149.9 2_585
O302 H30G O71 0.84 2.02 2.74(3) 143.2 .

loop_
_geom_torsion_atom_site_label_1
_geom_torsion_atom_site_label_2
_geom_torsion_atom_site_label_3
_geom_torsion_atom_site_label_4
_geom_torsion
C1 Pt1 N11 C12 -3.6(12)
C2 Pt1 N11 C12 -179(100)
C51 Pt1 N11 C12 83.2(12)
N22 Pt1 N11 C12 176.6(12)
Br1 Pt1 N11 C12 -96.1(11)
C1 Pt1 N11 C16 172.8(13)
C2 Pt1 N11 C16 -3(10)
C51 Pt1 N11 C16 -100.4(13)
N22 Pt1 N11 C16 -7.0(12)
Br1 Pt1 N11 C16 80.3(12)
C16 N11 C12 C13 1.2(16)
Pt1 N11 C12 C13 177.4(11)
N11 C12 C13 C14 -0.5(17)
C12 C13 C14 C15 1(2)
C12 C13 C14 C23 -179.5(15)
C13 C14 C15 C16 -1(3)
C23 C14 C15 C16 178.8(17)
C14 C15 C16 N11 2(3)
C14 C15 C16 C17 174.5(16)
C12 N11 C16 C15 -2(2)
Pt1 N11 C16 C15 -178.6(14)
C12 N11 C16 C17 -174.9(13)
Pt1 N11 C16 C17 8.4(19)
C15 C16 C17 N22 -177.2(16)
N11 C16 C17 N22 -4(2)
C15 C16 C17 C18 -5(2)
N11 C16 C17 C18 167.8(13)
N22 C17 C18 C19 -2.6(15)
C16 C17 C18 C19 -174.5(15)
C17 C18 C19 C20 0.8(15)
C17 C18 C19 C27 -178.4(15)
C18 C19 C20 C21 -5(2)
C27 C19 C20 C21 173.9(16)
C19 C20 C21 N22 12(2)
C20 C21 N22 C17 -14(2)
C20 C21 N22 Pt1 170.3(10)
C18 C17 N22 C21 10(2)
C16 C17 N22 C21 -177.8(15)
C18 C17 N22 Pt1 -173.9(9)
C16 C17 N22 Pt1 -1.7(18)
C1 Pt1 N22 C21 179(70)
C2 Pt1 N22 C21 1.1(14)
C51 Pt1 N22 C21 -88.6(13)
N11 Pt1 N22 C21 -179.2(13)
Br1 Pt1 N22 C21 90.6(12)
C1 Pt1 N22 C17 2(8)
C2 Pt1 N22 C17 -175.1(12)
C51 Pt1 N22 C17 95.2(12)
N11 Pt1 N22 C17 4.6(11)
Br1 Pt1 N22 C17 -85.6(11)
C13 C14 C23 C24 -110.7(19)
C15 C14 C23 C24 69(2)
C13 C14 C23 C25 8(3)
C15 C14 C23 C25 -172.5(16)
C13 C14 C23 C26 128.7(19)
C15 C14 C23 C26 -51(2)
C20 C19 C27 C28 135.4(19)
C18 C19 C27 C28 -46(2)
C20 C19 C27 C30 -100(2)
C18 C19 C27 C30 78.7(18)
C20 C19 C27 C29 15(2)
C18 C19 C27 C29 -165.9(14)
C4 Pt2 N31 C32 -3.2(11)
C3 Pt2 N31 C32 166(7)
C78 Pt2 N31 C32 84.2(11)
N42 Pt2 N31 C32 177.3(11)
Br2 Pt2 N31 C32 -95.0(10)
C4 Pt2 N31 C36 175.5(12)
C3 Pt2 N31 C36 -16(8)
C78 Pt2 N31 C36 -97.0(12)
N42 Pt2 N31 C36 -3.9(11)
Br2 Pt2 N31 C36 83.8(11)
C36 N31 C32 C33 -2.1(15)
Pt2 N31 C32 C33 176.6(10)
N31 C32 C33 C34 0.2(16)
C32 C33 C34 C35 2(2)
C32 C33 C34 C43 -179.4(13)
C33 C34 C35 C36 -3(2)
C43 C34 C35 C36 178.6(15)
C32 N31 C36 C35 1(2)
Pt2 N31 C36 C35 -177.5(11)
C32 N31 C36 C37 -177.2(13)
Pt2 N31 C36 C37 3.9(18)
C34 C35 C36 N31 1(2)
C34 C35 C36 C37 179.7(15)
N31 C36 C37 C38 170.2(13)
C35 C36 C37 C38 -8(2)
N31 C36 C37 N42 -1(2)
C35 C36 C37 N42 -179.3(14)
N42 C37 C38 C39 -1.3(15)
C36 C37 C38 C39 -171.8(15)
C37 C38 C39 C40 0.0(15)
C37 C38 C39 C47 178.8(15)
C38 C39 C40 C41 -6.6(19)
C47 C39 C40 C41 174.6(15)
C39 C40 C41 N42 15(2)
C40 C41 N42 C37 -16(2)
C40 C41 N42 Pt2 168.1(11)
C38 C37 N42 C41 9.9(19)
C36 C37 N42 C41 -178.5(13)
C38 C37 N42 Pt2 -174.4(9)
C36 C37 N42 Pt2 -2.8(16)
C4 Pt2 N42 C41 175(4)
C3 Pt2 N42 C41 -1.7(13)
C78 Pt2 N42 C41 -88.8(12)
N31 Pt2 N42 C41 179.2(12)
Br2 Pt2 N42 C41 89.5(11)
C4 Pt2 N42 C37 0(5)
C3 Pt2 N42 C37 -177.3(11)
C78 Pt2 N42 C37 95.7(11)
N31 Pt2 N42 C37 3.7(10)
Br2 Pt2 N42 C37 -86.1(10)
C33 C34 C43 C45 -116.9(17)
C35 C34 C43 C45 62(2)
C33 C34 C43 C44 6(2)
C35 C34 C43 C44 -175.5(15)
C33 C34 C43 C46 123.9(17)
C35 C34 C43 C46 -57.7(19)
C40 C39 C47 C48 133.3(17)
C38 C39 C47 C48 -45(2)
C40 C39 C47 C50 14(2)
C38 C39 C47 C50 -164.6(13)
C40 C39 C47 C49 -104.7(18)
C38 C39 C47 C49 76.6(16)
C1 Pt1 C51 C52 -172.0(15)
C2 Pt1 C51 C52 -85.6(15)
N11 Pt1 C51 C52 90.3(14)
N22 Pt1 C51 C52 13.3(15)
Br1 Pt1 C51 C52 -128(25)
Pt1 C51 C52 C57 -86.0(18)
Pt1 C51 C52 C53 91.1(18)
C57 C52 C53 C54 2(2)
C51 C52 C53 C54 -175.6(15)
C52 C53 C54 C55 0(2)
C53 C54 C55 C56 -2(2)
C53 C54 C55 C58 -179.7(15)
C54 C55 C56 C57 1(3)
C58 C55 C56 C57 179.4(16)
C53 C52 C57 C56 -2(2)
C51 C52 C57 C56 175.2(16)
C55 C56 C57 C52 1(3)
C56 C55 C58 O59 -4(3)
C54 C55 C58 O59 174.2(18)
C56 C55 C58 N60 175.9(16)
C54 C55 C58 N60 -6(3)
O59 C58 N60 C61 -5(3)
C55 C58 N60 C61 175.8(15)
C58 N60 C61 C62 90(2)
N60 C61 C62 C63 37(3)
N60 C61 C62 C67 -145.0(17)
C67 C62 C63 C64 -1(3)
C61 C62 C63 C64 176.9(17)
C62 C63 C64 C65 0(3)
C62 C63 C64 C68 177.0(17)
C63 C64 C65 C66 0(3)
C68 C64 C65 C66 -176.7(19)
C64 C65 C66 C67 0(3)
C65 C66 C67 C62 -1(3)
C63 C62 C67 C66 2(3)
C61 C62 C67 C66 -176.5(19)
C63 C64 C68 N69 63(2)
C65 C64 C68 N69 -120.1(19)
C64 C68 N69 C70 80(2)
C68 N69 C70 O71 -3(3)
C68 N69 C70 C72 177.8(16)
O71 C70 C72 C77 -7(3)
N69 C70 C72 C77 172.2(16)
O71 C70 C72 C73 169.8(18)
N69 C70 C72 C73 -11(3)
C77 C72 C73 C74 -3(3)
C70 C72 C73 C74 -179.7(16)
C72 C73 C74 C75 3(3)
C73 C74 C75 C76 -1(3)
C73 C74 C75 C78 -175.2(16)
C74 C75 C76 C77 0(2)
C78 C75 C76 C77 174.5(16)
C73 C72 C77 C76 2(3)
C70 C72 C77 C76 179.2(16)
C75 C76 C77 C72 -1(3)
C74 C75 C78 Pt2 91.6(19)
C76 C75 C78 Pt2 -82.2(16)
C4 Pt2 C78 C75 -174.8(14)
C3 Pt2 C78 C75 -86.7(14)
N42 Pt2 C78 C75 12.6(14)
N31 Pt2 C78 C75 88.8(13)
Br2 Pt2 C78 C75 -115(12)
